data_2200598
loop_
_publ_author_name
'Bond, Andrew D.'
'Davies, John E.'

_publ_section_title
;
 3-Picoline
;
_journal_issue 11
_journal_name_full 'Acta Crystallographica Section E'
_journal_page_first o1087
_journal_page_last o1088
_journal_paper_doi 10.1107/S1600536801017536
_journal_volume 57
_journal_year 2001
_chemical_formula_iupac 'C6 H7 N'
_chemical_formula_moiety 'C6 H7 N'
_chemical_formula_sum 'C6 H7 N'
_chemical_formula_weight 93.13
_chemical_melting_point 254.9
_chemical_name_common 3-picoline
_chemical_name_systematic 3-methylpyridine
_space_group_IT_number 33
_symmetry_cell_setting orthorhombic
_symmetry_space_group_name_Hall 'P 2c -2n'
_symmetry_space_group_name_H-M 'P n a 21'
_cell_angle_alpha 90.00
_cell_angle_beta 90.00
_cell_angle_gamma 90.00
_cell_formula_units_Z 4
_cell_length_a 9.3516(9)
_cell_length_b 9.7925(10)
_cell_length_c 5.7651(3)
_cell_measurement_reflns_used 3581
_cell_measurement_temperature 120(2)
_cell_measurement_theta_max 27.48
_cell_measurement_theta_min 1.00
_cell_volume 527.94(8)
_computing_cell_refinement 'HKL and SCALEPACK (Otwinowski & Minor, 1997)'
_computing_data_collection 'COLLECT (Nonius, 1998)'
_computing_data_reduction
;
HKL, DENZO and SCALEPACK (Otwinowski & Minor, 1997)
;
_computing_publication_material SHELXL97
_computing_structure_refinement 'SHELXL97 (Sheldrick, 1997)'
_computing_structure_solution 'SIR92 (Altomare et al., 1994)'
_diffrn_ambient_temperature 120(2)
_diffrn_measured_fraction_theta_full .988
_diffrn_measured_fraction_theta_max .988
_diffrn_measurement_device_type 'Nonius KappaCCD'
_diffrn_measurement_method 'Thin-slice \w and \f'
_diffrn_radiation_source 'fine-focus sealed tube'
_diffrn_radiation_type MoK\a
_diffrn_radiation_wavelength .7107
_diffrn_reflns_av_R_equivalents .0397
_diffrn_reflns_av_sigmaI/netI .0437
_diffrn_reflns_limit_h_max 8
_diffrn_reflns_limit_h_min -12
_diffrn_reflns_limit_k_max 12
_diffrn_reflns_limit_k_min -9
_diffrn_reflns_limit_l_max 7
_diffrn_reflns_limit_l_min -6
_diffrn_reflns_number 2718
_diffrn_reflns_theta_full 27.50
_diffrn_reflns_theta_max 27.50
_diffrn_reflns_theta_min 4.10
_diffrn_standards_number 0
_exptl_absorpt_coefficient_mu .070
_exptl_absorpt_correction_type none
_exptl_crystal_colour colourless
_exptl_crystal_density_diffrn 1.172
_exptl_crystal_density_method 'not measured'
_exptl_crystal_description cylinder
_exptl_crystal_F_000 200
_exptl_crystal_size_rad .15
_refine_diff_density_max .171
_refine_diff_density_min -.155
_refine_ls_extinction_method none
_refine_ls_goodness_of_fit_ref 1.082
_refine_ls_hydrogen_treatment mixed
_refine_ls_matrix_type full
_refine_ls_number_parameters 82
_refine_ls_number_reflns 665
_refine_ls_number_restraints 1
_refine_ls_restrained_S_all 1.081
_refine_ls_R_factor_all .0415
_refine_ls_R_factor_gt .0398
_refine_ls_shift/su_max .002
_refine_ls_shift/su_mean .000
_refine_ls_structure_factor_coef Fsqd
_refine_ls_weighting_details 'calc w = 1/[\s^2^(Fo^2^)+(0.0633P)^2^+0.0757P] where P = (Fo^2^+2Fc^2^)/3'
_refine_ls_weighting_scheme calc
_refine_ls_wR_factor_ref .1059
_reflns_number_gt 643
_reflns_number_total 665
_reflns_threshold_expression I>2\s(I)
_cod_data_source_file bt6087.cif
_cod_data_source_block I
_cod_database_code 2200598
_cod_database_fobs_code 2200598

loop_
_symmetry_equiv_pos_as_xyz
'x, y, z'
'-x, -y, z+1/2'
'-x+1/2, y+1/2, z+1/2'
'x+1/2, -y+1/2, z'

loop_
_atom_site_label
_atom_site_fract_x
_atom_site_fract_y
_atom_site_fract_z
_atom_site_U_iso_or_equiv
_atom_site_adp_type
_atom_site_calc_flag
_atom_site_refinement_flags
_atom_site_occupancy
_atom_site_disorder_assembly
_atom_site_disorder_group
_atom_site_type_symbol
N1 .81677(17) -.01946(16) 1.0686(3) .0269(4) Uani d . 1 . . N
C2 .70900(19) .02815(16) .9380(3) .0231(4) Uani d . 1 . . C
H2 .691(3) -.016(2) .789(5) .028(6) Uiso d . 1 . . H
C3 .62234(17) .13911(16) .9967(3) .0211(4) Uani d . 1 . . C
C4 .65209(18) .20425(18) 1.2061(3) .0239(4) Uani d . 1 . . C
H4 .597(3) .286(3) 1.247(6) .042(7) Uiso d . 1 . . H
C5 .7631(2) .15703(17) 1.3440(4) .0263(4) Uani d . 1 . . C
H5 .783(2) .204(2) 1.495(5) .030(6) Uiso d . 1 . . H
C6 .8417(2) .04500(19) 1.2694(4) .0263(5) Uani d . 1 . . C
H6 .919(3) .011(2) 1.358(5) .043(7) Uiso d . 1 . . H
C7 .5034(2) .18534(18) .8400(4) .0286(4) Uani d . 1 . . C
H7A .4235 .2191 .9339 .071(6) Uiso calc R 1 . . H
H7B .4710 .1084 .7449 .071(6) Uiso calc R 1 . . H
H7C .5381 .2587 .7389 .071(6) Uiso calc R 1 . . H

loop_
_atom_site_aniso_label
_atom_site_aniso_U_11
_atom_site_aniso_U_22
_atom_site_aniso_U_33
_atom_site_aniso_U_12
_atom_site_aniso_U_13
_atom_site_aniso_U_23
N1 .0241(7) .0239(7) .0326(9) .0023(6) .0034(7) .0003(7)
C2 .0247(8) .0214(8) .0231(8) -.0018(6) .0027(8) -.0028(7)
C3 .0192(7) .0201(7) .0239(8) -.0030(6) .0012(7) .0010(7)
C4 .0225(8) .0216(8) .0275(10) .0009(6) .0013(8) -.0040(7)
C5 .0268(9) .0249(8) .0273(9) -.0030(7) -.0009(8) -.0029(10)
C6 .0205(8) .0266(8) .0319(11) -.0005(6) -.0022(7) .0026(8)
C7 .0254(8) .0300(8) .0304(9) .0016(7) -.0057(8) -.0022(9)

loop_
_atom_type_symbol
_atom_type_description
_atom_type_scat_dispersion_real
_atom_type_scat_dispersion_imag
_atom_type_scat_source
C C .0033 .0016 'International Tables Vol C Tables 4.2.6.8 and 6.1.1.4'
H H .0000 .0000 'International Tables Vol C Tables 4.2.6.8 and 6.1.1.4'
N N .0061 .0033 'International Tables Vol C Tables 4.2.6.8 and 6.1.1.4'

loop_
_geom_angle_atom_site_label_1
_geom_angle_atom_site_label_2
_geom_angle_atom_site_label_3
_geom_angle
_geom_angle_publ_flag
C6 N1 C2 116.88(15) no
N1 C2 C3 124.75(17) no
C4 C3 C2 116.75(17) no
C4 C3 C7 122.05(16) no
C2 C3 C7 121.20(17) no
C5 C4 C3 119.57(16) no
C4 C5 C6 118.82(19) no
N1 C6 C5 123.23(18) no

loop_
_geom_bond_atom_site_label_1
_geom_bond_atom_site_label_2
_geom_bond_site_symmetry_2
_geom_bond_distance
_geom_bond_publ_flag
N1 C6 . 1.339(3) no
N1 C2 . 1.342(2) no
C2 C3 . 1.397(2) no
C3 C4 . 1.393(2) no
C3 C7 . 1.503(3) no
C4 C5 . 1.387(3) no
C5 C6 . 1.389(3) no

loop_
_cod_related_entry_id
_cod_related_entry_database
_cod_related_entry_code
1 ChemSpider 21106520
